data_7218380
loop_
_publ_author_name
'Dong, Hong Ru'
'Gao, Zhong Lian'
'Li, Rong Shan'
'Hu, Yi Ming'
'Dong, Heng Shan'
'Xie, Zhixiang'

_publ_section_title
;
 One-pot synthesis of 5H-1,3,4-thiadiazolo[3,2-a]pyrimidin-5-one
 derivatives
;
_journal_name_full 'RSC Adv.'
_journal_paper_doi 10.1039/C4RA02714K
_journal_year 2014
_chemical_formula_sum 'C11 H6 Cl N3 O S'
_chemical_formula_weight 263.70
_chemical_name_systematic
;
?
;
_space_group_IT_number 14
_symmetry_cell_setting monoclinic
_symmetry_space_group_name_Hall '-P 2yn'
_symmetry_space_group_name_H-M 'P 1 21/n 1'
_atom_sites_solution_hydrogens geom
_atom_sites_solution_primary direct
_atom_sites_solution_secondary difmap
_audit_creation_method SHELXL-97
_cell_angle_alpha 90.00
_cell_angle_beta 98.505(6)
_cell_angle_gamma 90.00
_cell_formula_units_Z 4
_cell_length_a 10.838(4)
_cell_length_b 4.9244(19)
_cell_length_c 20.011(7)
_cell_measurement_reflns_used 2371
_cell_measurement_temperature 296(2)
_cell_measurement_theta_max 27.34
_cell_measurement_theta_min 2.29
_cell_volume 1056.3(7)
_computing_cell_refinement 'Bruker SAINT'
_computing_data_collection 'Bruker APEX2'
_computing_data_reduction 'Bruker SAINT'
_computing_molecular_graphics 'Bruker SHELXTL'
_computing_publication_material 'Bruker SHELXTL'
_computing_structure_refinement 'SHELXL-97 (Sheldrick, 2008)'
_computing_structure_solution 'SHELXS-97 (Sheldrick, 2008)'
_diffrn_ambient_temperature 296(2)
_diffrn_measured_fraction_theta_full 0.997
_diffrn_measured_fraction_theta_max 0.997
_diffrn_measurement_device_type 'Bruker APEX-II CCD'
_diffrn_measurement_method '\f and \w scans'
_diffrn_radiation_monochromator graphite
_diffrn_radiation_source 'fine-focus sealed tube'
_diffrn_radiation_type MoK\a
_diffrn_radiation_wavelength 0.71073
_diffrn_reflns_av_R_equivalents 0.0237
_diffrn_reflns_av_sigmaI/netI 0.0228
_diffrn_reflns_limit_h_max 13
_diffrn_reflns_limit_h_min -13
_diffrn_reflns_limit_k_max 6
_diffrn_reflns_limit_k_min -5
_diffrn_reflns_limit_l_max 24
_diffrn_reflns_limit_l_min -21
_diffrn_reflns_number 5348
_diffrn_reflns_theta_full 25.99
_diffrn_reflns_theta_max 25.99
_diffrn_reflns_theta_min 2.06
_exptl_absorpt_coefficient_mu 0.542
_exptl_absorpt_correction_T_max 0.8499
_exptl_absorpt_correction_T_min 0.8205
_exptl_absorpt_correction_type multi-scan
_exptl_absorpt_process_details SADABS
_exptl_crystal_colour colorless
_exptl_crystal_density_diffrn 1.658
_exptl_crystal_density_method 'not measured'
_exptl_crystal_description block
_exptl_crystal_F_000 536
_exptl_crystal_size_max 0.38
_exptl_crystal_size_mid 0.35
_exptl_crystal_size_min 0.31
_refine_diff_density_max 0.222
_refine_diff_density_min -0.293
_refine_diff_density_rms 0.050
_refine_ls_extinction_method none
_refine_ls_goodness_of_fit_ref 1.027
_refine_ls_hydrogen_treatment constr
_refine_ls_matrix_type full
_refine_ls_number_parameters 154
_refine_ls_number_reflns 2061
_refine_ls_number_restraints 0
_refine_ls_restrained_S_all 1.027
_refine_ls_R_factor_all 0.0397
_refine_ls_R_factor_gt 0.0330
_refine_ls_shift/su_max 0.000
_refine_ls_shift/su_mean 0.000
_refine_ls_structure_factor_coef Fsqd
_refine_ls_weighting_details 'calc w=1/[\s^2^(Fo^2^)+(0.0455P)^2^+0.3450P] where P=(Fo^2^+2Fc^2^)/3'
_refine_ls_weighting_scheme calc
_refine_ls_wR_factor_gt 0.0846
_refine_ls_wR_factor_ref 0.0902
_reflns_number_gt 1745
_reflns_number_total 2061
_reflns_threshold_expression >2sigma(I)
_cod_data_source_file c4ra02714k2.cif
_cod_data_source_block p21n
_cod_depositor_comments
;
The following automatic conversions were performed:

'_symmetry_cell_setting' value 'Monoclinic' changed to 'monoclinic'
according to
/usr/data/users/saulius/crontab/automatic-downloads/rss-feeds/RSC/lib/dictionaries/cif_core.dic
dictionary named 'cif_core.dic' version 2.4.2 from 2011-04-26.

Automatic conversion script
Id: cif_fix_values 2827 2014-09-09 07:05:25Z andrius 
;
_cod_original_sg_symbol_H-M P2(1)/n
_cod_database_code 7218380

loop_
_symmetry_equiv_pos_as_xyz
'x, y, z'
'-x+1/2, y+1/2, -z+1/2'
'-x, -y, -z'
'x-1/2, -y-1/2, z-1/2'

loop_
_atom_site_label
_atom_site_type_symbol
_atom_site_fract_x
_atom_site_fract_y
_atom_site_fract_z
_atom_site_U_iso_or_equiv
_atom_site_adp_type
_atom_site_occupancy
_atom_site_symmetry_multiplicity
_atom_site_calc_flag
_atom_site_refinement_flags
C1 C 0.91753(16) 1.0176(4) 0.15236(9) 0.0391(4) Uani 1 1 d .
C2 C 1.02215(17) 0.9304(4) 0.19495(9) 0.0461(5) Uani 1 1 d .
H2 H 1.0385 0.9957 0.2390 0.055 Uiso 1 1 calc R
C3 C 1.10134(18) 0.7485(4) 0.17230(11) 0.0493(5) Uani 1 1 d .
H3 H 1.1712 0.6883 0.2011 0.059 Uiso 1 1 calc R
C4 C 1.07830(18) 0.6536(5) 0.10707(10) 0.0535(5) Uani 1 1 d .
H4 H 1.1319 0.5286 0.0917 0.064 Uiso 1 1 calc R
C5 C 0.97525(19) 0.7454(4) 0.06483(10) 0.0483(5) Uani 1 1 d .
H5 H 0.9609 0.6827 0.0205 0.058 Uiso 1 1 calc R
C6 C 0.89174(15) 0.9286(4) 0.08606(8) 0.0357(4) Uani 1 1 d .
C7 C 0.78510(15) 1.0098(4) 0.03592(8) 0.0344(4) Uani 1 1 d .
C8 C 0.60694(16) 1.2039(4) -0.03510(9) 0.0367(4) Uani 1 1 d .
C9 C 0.47030(19) 1.2401(4) -0.12908(10) 0.0500(5) Uani 1 1 d .
H9 H 0.4009 1.3250 -0.1531 0.060 Uiso 1 1 calc R
C10 C 0.52210(17) 1.0393(4) -0.16020(9) 0.0447(5) Uani 1 1 d .
H10 H 0.4883 0.9939 -0.2042 0.054 Uiso 1 1 calc R
C11 C 0.62754(16) 0.8928(4) -0.12784(8) 0.0407(4) Uani 1 1 d .
Cl1 Cl 0.81942(5) 1.24001(12) 0.18661(3) 0.0615(2) Uani 1 1 d .
N1 N 0.76561(13) 0.8835(3) -0.02121(7) 0.0380(3) Uani 1 1 d .
N2 N 0.66547(12) 0.9951(3) -0.06152(6) 0.0356(3) Uani 1 1 d .
N3 N 0.50985(15) 1.3313(4) -0.06552(8) 0.0486(4) Uani 1 1 d .
O1 O 0.68243(13) 0.7074(3) -0.14954(7) 0.0579(4) Uani 1 1 d .
S1 S 0.68161(4) 1.27138(9) 0.04545(2) 0.04176(16) Uani 1 1 d .

loop_
_atom_site_aniso_label
_atom_site_aniso_U_11
_atom_site_aniso_U_22
_atom_site_aniso_U_33
_atom_site_aniso_U_23
_atom_site_aniso_U_13
_atom_site_aniso_U_12
C1 0.0401(9) 0.0408(10) 0.0339(9) -0.0015(8) -0.0028(7) 0.0026(8)
C2 0.0463(10) 0.0541(12) 0.0333(9) 0.0004(9) -0.0089(8) 0.0016(9)
C3 0.0401(10) 0.0591(13) 0.0439(11) 0.0080(9) -0.0099(9) 0.0095(9)
C4 0.0449(11) 0.0657(14) 0.0463(11) -0.0016(10) -0.0054(9) 0.0206(10)
C5 0.0480(11) 0.0591(13) 0.0345(10) -0.0057(9) -0.0047(8) 0.0160(9)
C6 0.0350(8) 0.0380(10) 0.0317(8) 0.0008(7) -0.0030(7) 0.0032(7)
C7 0.0362(8) 0.0355(9) 0.0293(8) 0.0004(7) -0.0022(7) 0.0038(7)
C8 0.0402(9) 0.0384(10) 0.0291(9) -0.0005(7) -0.0023(7) 0.0069(7)
C9 0.0491(11) 0.0579(13) 0.0376(11) 0.0016(9) -0.0117(8) 0.0190(9)
C10 0.0462(10) 0.0546(12) 0.0289(9) -0.0031(8) -0.0093(7) 0.0094(9)
C11 0.0418(9) 0.0483(11) 0.0291(8) -0.0041(8) -0.0047(7) 0.0051(8)
Cl1 0.0598(3) 0.0801(4) 0.0388(3) -0.0206(2) -0.0119(2) 0.0252(3)
N1 0.0358(7) 0.0435(9) 0.0313(7) -0.0020(7) -0.0067(6) 0.0107(6)
N2 0.0356(7) 0.0404(8) 0.0277(7) -0.0002(6) -0.0054(6) 0.0085(6)
N3 0.0512(9) 0.0531(10) 0.0364(8) -0.0033(8) -0.0099(7) 0.0200(8)
O1 0.0584(9) 0.0691(10) 0.0407(8) -0.0188(7) -0.0116(7) 0.0261(7)
S1 0.0483(3) 0.0413(3) 0.0313(3) -0.00504(18) -0.0086(2) 0.01484(19)

loop_
_atom_type_symbol
_atom_type_description
_atom_type_scat_dispersion_real
_atom_type_scat_dispersion_imag
_atom_type_scat_source
C C 0.0033 0.0016 'International Tables Vol C Tables 4.2.6.8 and 6.1.1.4'
H H 0.0000 0.0000 'International Tables Vol C Tables 4.2.6.8 and 6.1.1.4'
N N 0.0061 0.0033 'International Tables Vol C Tables 4.2.6.8 and 6.1.1.4'
O O 0.0106 0.0060 'International Tables Vol C Tables 4.2.6.8 and 6.1.1.4'
Cl Cl 0.1484 0.1585 'International Tables Vol C Tables 4.2.6.8 and 6.1.1.4'
S S 0.1246 0.1234 'International Tables Vol C Tables 4.2.6.8 and 6.1.1.4'

loop_
_geom_angle_atom_site_label_1
_geom_angle_atom_site_label_2
_geom_angle_atom_site_label_3
_geom_angle
C2 C1 C6 121.53(17)
C2 C1 Cl1 116.54(14)
C6 C1 Cl1 121.92(13)
C3 C2 C1 119.89(18)
C3 C2 H2 120.1
C1 C2 H2 120.1
C2 C3 C4 120.28(18)
C2 C3 H3 119.9
C4 C3 H3 119.9
C5 C4 C3 119.33(19)
C5 C4 H4 120.3
C3 C4 H4 120.3
C4 C5 C6 122.21(18)
C4 C5 H5 118.9
C6 C5 H5 118.9
C1 C6 C5 116.76(16)
C1 C6 C7 126.48(16)
C5 C6 C7 116.76(16)
N1 C7 C6 118.86(15)
N1 C7 S1 115.52(12)
C6 C7 S1 125.60(13)
N3 C8 N2 125.28(16)
N3 C8 S1 125.55(14)
N2 C8 S1 109.17(12)
C10 C9 N3 125.85(17)
C10 C9 H9 117.1
N3 C9 H9 117.1
C9 C10 C11 121.84(17)
C9 C10 H10 119.1
C11 C10 H10 119.1
O1 C11 N2 120.97(16)
O1 C11 C10 128.74(17)
N2 C11 C10 110.29(15)
C7 N1 N2 109.88(14)
C8 N2 N1 116.80(13)
C8 N2 C11 123.03(14)
N1 N2 C11 120.16(14)
C8 N3 C9 113.69(16)
C8 S1 C7 88.62(8)

loop_
_geom_bond_atom_site_label_1
_geom_bond_atom_site_label_2
_geom_bond_distance
C1 C2 1.382(2)
C1 C6 1.386(2)
C1 Cl1 1.7365(19)
C2 C3 1.364(3)
C2 H2 0.9300
C3 C4 1.374(3)
C3 H3 0.9300
C4 C5 1.374(3)
C4 H4 0.9300
C5 C6 1.388(3)
C5 H5 0.9300
C6 C7 1.470(2)
C7 N1 1.291(2)
C7 S1 1.7370(17)
C8 N3 1.297(2)
C8 N2 1.356(2)
C8 S1 1.7255(18)
C9 C10 1.336(3)
C9 N3 1.357(3)
C9 H9 0.9300
C10 C11 1.424(2)
C10 H10 0.9300
C11 O1 1.205(2)
C11 N2 1.422(2)
N1 N2 1.3681(18)

loop_
_geom_torsion_atom_site_label_1
_geom_torsion_atom_site_label_2
_geom_torsion_atom_site_label_3
_geom_torsion_atom_site_label_4
_geom_torsion
C6 C1 C2 C3 -1.3(3)
Cl1 C1 C2 C3 177.80(16)
C1 C2 C3 C4 0.7(3)
C2 C3 C4 C5 0.5(3)
C3 C4 C5 C6 -1.1(4)
C2 C1 C6 C5 0.7(3)
Cl1 C1 C6 C5 -178.34(15)
C2 C1 C6 C7 -178.96(17)
Cl1 C1 C6 C7 2.0(3)
C4 C5 C6 C1 0.5(3)
C4 C5 C6 C7 -179.81(19)
C1 C6 C7 N1 -171.48(17)
C5 C6 C7 N1 8.8(3)
C1 C6 C7 S1 10.0(3)
C5 C6 C7 S1 -169.66(15)
N3 C9 C10 C11 0.9(4)
C9 C10 C11 O1 179.3(2)
C9 C10 C11 N2 -0.7(3)
C6 C7 N1 N2 -177.77(14)
S1 C7 N1 N2 0.86(19)
N3 C8 N2 N1 -179.02(18)
S1 C8 N2 N1 0.63(19)
N3 C8 N2 C11 1.3(3)
S1 C8 N2 C11 -179.04(14)
C7 N1 N2 C8 -1.0(2)
C7 N1 N2 C11 178.71(15)
O1 C11 N2 C8 179.70(18)
C10 C11 N2 C8 -0.3(3)
O1 C11 N2 N1 0.0(3)
C10 C11 N2 N1 -179.94(15)
N2 C8 N3 C9 -1.2(3)
S1 C8 N3 C9 179.25(15)
C10 C9 N3 C8 0.1(3)
N3 C8 S1 C7 179.54(19)
N2 C8 S1 C7 -0.11(13)
N1 C7 S1 C8 -0.45(15)
C6 C7 S1 C8 178.07(16)
